data_1552466
loop_
_publ_author_name
'Schoemaker, Robin'
'Schwedtmann, Kai'
'Franconetti, Antonio'
'Frontera, Antonio'
'Hennersdorf, Felix'
'Weigand, Jan J.'

_publ_section_title
;
 Controlled scrambling reactions to polyphosphanes via bond metathesis
 reactions
;
_journal_name_full 'Chemical Science'
_journal_paper_doi 10.1039/C9SC04501E
_journal_year 2019
_chemical_formula_moiety 'C25 H20 N5 P5'
_chemical_formula_sum 'C25 H20 N5 P5'
_chemical_formula_weight 545.31
_space_group_crystal_system monoclinic
_space_group_IT_number 14
_space_group_name_Hall '-P 2yn'
_space_group_name_H-M_alt 'P 1 21/n 1'
_symmetry_space_group_name_Hall '-P 2yn'
_symmetry_space_group_name_H-M 'P 1 21/n 1'
_atom_sites_solution_hydrogens difmap
_audit_creation_date 2017-04-11
_audit_creation_method
;
Olex2 1.2
(compiled 2015.09.30 svn.r3233 for OlexSys, GUI svn.r5103)
;
_audit_update_record
;
2019-08-30 deposited with the CCDC.    2019-10-17 downloaded from the CCDC.
;
_cell_angle_alpha 90
_cell_angle_beta 92.3033(7)
_cell_angle_gamma 90
_cell_formula_units_Z 4
_cell_length_a 8.88106(6)
_cell_length_b 19.32439(15)
_cell_length_c 14.68865(11)
_cell_measurement_reflns_used 10202
_cell_measurement_temperature 100.01(10)
_cell_measurement_theta_max 76.3250
_cell_measurement_theta_min 4.5770
_cell_volume 2518.85(3)
_computing_cell_refinement 'CrysAlisPro 1.171.38.43 (Rigaku OD, 2015)'
_computing_data_collection 'CrysAlisPro 1.171.38.43 (Rigaku OD, 2015)'
_computing_data_reduction 'CrysAlisPro 1.171.38.43 (Rigaku OD, 2015)'
_computing_molecular_graphics 'Olex2 (Dolomanov et al., 2009)'
_computing_publication_material 'Olex2 (Dolomanov et al., 2009)'
_computing_structure_refinement 'ShelXL (Sheldrick, 2015)'
_computing_structure_solution 'ShelXT (Sheldrick, 2015)'
_diffrn_ambient_environment N~2~
_diffrn_ambient_temperature 100.01(10)
_diffrn_detector 'CCD plate'
_diffrn_detector_area_resol_mean 5.2850
_diffrn_detector_type AtlasS2
_diffrn_measured_fraction_theta_full 1.000
_diffrn_measured_fraction_theta_max 0.989
_diffrn_measurement_details
;
List of Runs (angles in degrees, time in seconds):

  # Type    Start    End  Width  t~exp~   \w     \q     \k     \f   Frames
#--------------------------------------------------------------------------
  1  \w    -65.00   1.00   0.50    0.75    --  -38.50  57.00 150.00  132
  2  \w   -107.00 -43.00   0.50    0.75    --  -38.50 -57.00 -30.00  128
  3  \w     24.00  93.00   0.50    0.75    --   42.75-125.00 -60.00  138
  4  \w     41.00 128.00   0.50    3.00    --  111.00 -45.00-180.00  174
  5  \w     88.00 134.00   0.50    3.00    --  111.00  30.00 -60.00   92
  6  \w     86.00 168.00   0.50    3.00    --  111.00  61.00 -30.00  164
  7  \w    142.00 167.00   0.50    3.00    --  111.00  15.00  90.00   50
  8  \w     93.00 147.00   0.50    3.00    --  111.00  45.00  60.00  108
  9  \w     81.00 108.00   0.50    3.00    --  111.00  15.00  90.00   54
 10  \w     75.00 139.00   0.50    3.00    --  111.00  15.00 150.00  128
 11  \w     31.00 106.00   0.50    3.00    --  111.00 -94.00  30.00  150
 12  \w     91.00 120.00   0.50    3.00    --  111.00-125.00 -90.00   58
 13  \w     39.00  76.00   0.50    3.00    --  111.00-125.00 -90.00   74
 14  \w     31.00  58.00   0.50    3.00    --  111.00 -94.00-180.00   54
 15  \w     60.00 106.00   0.50    0.75    --   42.75  38.00-150.00   92
 16  \w     97.00 150.00   0.50    3.00    --  111.00  77.00-180.00  106
 17  \w    137.00 170.00   0.50    3.00    --  111.00 125.00-180.00   66
 18  \w     95.00 122.00   0.50    3.00    --  111.00 125.00-180.00   54
;
_diffrn_measurement_device 'four-circle diffractometer'
_diffrn_measurement_device_type 'SuperNova, Dual, Cu at zero, AtlasS2'
_diffrn_measurement_method '\w scans'
_diffrn_orient_matrix_type 'CrysAlisPro convention (1999,Acta A55,543-557)'
_diffrn_orient_matrix_UB_11 -0.0431062000
_diffrn_orient_matrix_UB_12 0.0184377000
_diffrn_orient_matrix_UB_13 0.0976391000
_diffrn_orient_matrix_UB_21 0.1341725000
_diffrn_orient_matrix_UB_22 0.0504359000
_diffrn_orient_matrix_UB_23 0.0082612000
_diffrn_orient_matrix_UB_31 -0.1014937000
_diffrn_orient_matrix_UB_32 0.0588585000
_diffrn_orient_matrix_UB_33 -0.0376902000
_diffrn_radiation_monochromator mirror
_diffrn_radiation_probe x-ray
_diffrn_radiation_type CuK\a
_diffrn_radiation_wavelength 1.54184
_diffrn_reflns_av_R_equivalents 0.0206
_diffrn_reflns_av_unetI/netI 0.0231
_diffrn_reflns_Laue_measured_fraction_full 1.000
_diffrn_reflns_Laue_measured_fraction_max 0.989
_diffrn_reflns_limit_h_max 11
_diffrn_reflns_limit_h_min -11
_diffrn_reflns_limit_k_max 24
_diffrn_reflns_limit_k_min -22
_diffrn_reflns_limit_l_max 18
_diffrn_reflns_limit_l_min -18
_diffrn_reflns_number 14356
_diffrn_reflns_point_group_measured_fraction_full 1.000
_diffrn_reflns_point_group_measured_fraction_max 0.989
_diffrn_reflns_theta_full 67.684
_diffrn_reflns_theta_max 76.533
_diffrn_reflns_theta_min 3.782
_diffrn_source 'micro-focus sealed X-ray tube'
_diffrn_source_type 'SuperNova (Cu) X-ray Source'
_exptl_absorpt_coefficient_mu 3.577
_exptl_absorpt_correction_T_max 0.781
_exptl_absorpt_correction_T_min 0.621
_exptl_absorpt_correction_type gaussian
_exptl_absorpt_process_details
;
CrysAlisPro 1.171.38.43 (Rigaku Oxford Diffraction, 2015)
Numerical absorption correction based on gaussian integration over
            a multifaceted crystal model
Empirical absorption correction using spherical harmonics,
 implemented in SCALE3 ABSPACK scaling algorithm.
;
_exptl_crystal_colour colourless
_exptl_crystal_colour_primary colourless
_exptl_crystal_density_diffrn 1.438
_exptl_crystal_description block
_exptl_crystal_F_000 1120
_exptl_crystal_size_max 0.265
_exptl_crystal_size_mid 0.202
_exptl_crystal_size_min 0.101
_refine_diff_density_max 0.305
_refine_diff_density_min -0.266
_refine_diff_density_rms 0.048
_refine_ls_extinction_method none
_refine_ls_goodness_of_fit_ref 1.038
_refine_ls_hydrogen_treatment refall
_refine_ls_matrix_type full
_refine_ls_number_parameters 396
_refine_ls_number_reflns 5232
_refine_ls_number_restraints 0
_refine_ls_restrained_S_all 1.038
_refine_ls_R_factor_all 0.0265
_refine_ls_R_factor_gt 0.0258
_refine_ls_shift/su_max 0.001
_refine_ls_shift/su_mean 0.000
_refine_ls_structure_factor_coef Fsqd
_refine_ls_weighting_details 'w=1/[\s^2^(Fo^2^)+(0.0348P)^2^+1.0206P] where P=(Fo^2^+2Fc^2^)/3'
_refine_ls_weighting_scheme calc
_refine_ls_wR_factor_gt 0.0671
_refine_ls_wR_factor_ref 0.0677
_reflns_Friedel_coverage 0.000
_reflns_number_gt 5073
_reflns_number_total 5232
_reflns_threshold_expression 'I > 2\s(I)'
_cod_data_source_file c9sc04501e2.cif
_cod_data_source_block 13
_cod_original_cell_volume 2518.84(3)
_cod_database_code 1552466
_chemical_oxdiff_formula 'C100 H80 N20 P20 '
_chemical_oxdiff_usercomment (PyrP)5
_shelx_space_group_comment
;
The symmetry employed for this shelxl refinement is uniquely defined
by the following loop, which should always be used as a source of
symmetry information in preference to the above space-group names.
They are only intended as comments.
;
_reflns_odcompleteness_completeness 100.00
_reflns_odcompleteness_iscentric 1
_reflns_odcompleteness_theta 66.97
_olex2_refinement_description
;
;
_shelx_shelxl_version_number 2014/7
_olex2_submission_special_instructions 'No special instructions were received'
_oxdiff_exptl_absorpt_empirical_details
;
Empirical correction (ABSPACK) includes:
- Absorption correction using spherical harmonics
- Frame scaling
;
_oxdiff_exptl_absorpt_empirical_full_max 1.247
_oxdiff_exptl_absorpt_empirical_full_min 0.750

loop_
_space_group_symop_operation_xyz
'x, y, z'
'-x+1/2, y+1/2, -z+1/2'
'-x, -y, -z'
'x-1/2, -y-1/2, z-1/2'

loop_
_atom_site_label
_atom_site_type_symbol
_atom_site_fract_x
_atom_site_fract_y
_atom_site_fract_z
_atom_site_U_iso_or_equiv
_atom_site_adp_type
_atom_site_occupancy
_atom_site_site_symmetry_order
_atom_site_calc_flag
P1 P 0.39459(3) 0.52805(2) 0.65351(2) 0.01797(8) Uani 1 1 d
P2 P 0.24988(3) 0.47649(2) 0.75316(2) 0.01694(8) Uani 1 1 d
P3 P 0.42069(3) 0.40206(2) 0.80836(2) 0.01703(8) Uani 1 1 d
P4 P 0.45185(3) 0.34764(2) 0.67735(2) 0.01700(8) Uani 1 1 d
P5 P 0.45898(3) 0.43425(2) 0.57958(2) 0.01638(8) Uani 1 1 d
N1 N 0.66984(13) 0.48811(6) 0.72864(8) 0.0231(2) Uani 1 1 d
N2 N 0.21634(13) 0.60841(6) 0.80159(8) 0.0249(2) Uani 1 1 d
N3 N 0.18049(13) 0.37473(6) 0.90797(8) 0.0261(2) Uani 1 1 d
N4 N 0.68721(13) 0.29538(6) 0.77205(8) 0.0264(2) Uani 1 1 d
N5 N 0.26017(13) 0.35068(6) 0.48825(8) 0.0241(2) Uani 1 1 d
C1 C 0.57130(14) 0.54062(7) 0.72234(8) 0.0199(2) Uani 1 1 d
C2 C 0.59314(17) 0.60291(8) 0.76858(11) 0.0300(3) Uani 1 1 d
H2 H 0.522(2) 0.6397(10) 0.7606(12) 0.031(5) Uiso 1 1 d
C3 C 0.71992(18) 0.61002(9) 0.82673(12) 0.0366(4) Uani 1 1 d
H3 H 0.735(2) 0.6517(12) 0.8584(15) 0.049(6) Uiso 1 1 d
C4 C 0.82040(16) 0.55548(9) 0.83494(10) 0.0326(3) Uani 1 1 d
H4 H 0.907(2) 0.5574(10) 0.8729(13) 0.034(5) Uiso 1 1 d
C5 C 0.79199(16) 0.49606(8) 0.78414(10) 0.0272(3) Uani 1 1 d
H5 H 0.860(2) 0.4590(10) 0.7885(13) 0.033(5) Uiso 1 1 d
C6 C 0.26085(13) 0.54743(7) 0.83747(8) 0.0191(2) Uani 1 1 d
C7 C 0.30642(16) 0.53977(8) 0.92894(9) 0.0266(3) Uani 1 1 d
H7 H 0.334(2) 0.4957(11) 0.9502(13) 0.033(5) Uiso 1 1 d
C8 C 0.31111(17) 0.59804(9) 0.98411(10) 0.0332(3) Uani 1 1 d
H8 H 0.346(2) 0.5940(11) 1.0470(15) 0.042(5) Uiso 1 1 d
C9 C 0.27018(17) 0.66148(8) 0.94688(11) 0.0319(3) Uani 1 1 d
H9 H 0.275(2) 0.7027(12) 0.9810(15) 0.046(6) Uiso 1 1 d
C10 C 0.22194(17) 0.66387(8) 0.85617(11) 0.0295(3) Uani 1 1 d
H10 H 0.191(2) 0.7049(11) 0.8310(14) 0.041(5) Uiso 1 1 d
C11 C 0.28957(14) 0.34276(7) 0.86290(8) 0.0205(2) Uani 1 1 d
C12 C 0.31107(16) 0.27130(8) 0.86500(10) 0.0264(3) Uani 1 1 d
H12 H 0.390(2) 0.2530(10) 0.8332(13) 0.032(5) Uiso 1 1 d
C13 C 0.21356(18) 0.23083(8) 0.91414(11) 0.0317(3) Uani 1 1 d
H13 H 0.221(2) 0.1825(12) 0.9152(14) 0.043(5) Uiso 1 1 d
C14 C 0.10124(17) 0.26315(9) 0.96110(10) 0.0329(3) Uani 1 1 d
H14 H 0.032(3) 0.2386(12) 0.9947(16) 0.050(6) Uiso 1 1 d
C15 C 0.08929(17) 0.33458(9) 0.95613(10) 0.0302(3) Uani 1 1 d
H15 H 0.014(2) 0.3578(9) 0.9862(12) 0.028(4) Uiso 1 1 d
C16 C 0.65520(14) 0.32965(6) 0.69428(8) 0.0189(2) Uani 1 1 d
C17 C 0.76335(15) 0.34509(7) 0.63164(9) 0.0236(3) Uani 1 1 d
H17 H 0.735(2) 0.3686(10) 0.5772(14) 0.036(5) Uiso 1 1 d
C18 C 0.91243(16) 0.32589(8) 0.65073(10) 0.0279(3) Uani 1 1 d
H18 H 0.987(2) 0.3360(10) 0.6106(13) 0.030(4) Uiso 1 1 d
C19 C 0.94687(16) 0.29165(8) 0.73146(11) 0.0307(3) Uani 1 1 d
H19 H 1.046(2) 0.2770(11) 0.7479(14) 0.041(5) Uiso 1 1 d
C20 C 0.83147(17) 0.27721(8) 0.78927(11) 0.0321(3) Uani 1 1 d
H20 H 0.851(2) 0.2500(11) 0.8447(14) 0.038(5) Uiso 1 1 d
C21 C 0.28413(13) 0.41713(7) 0.51088(8) 0.0177(2) Uani 1 1 d
C22 C 0.19538(15) 0.47084(7) 0.47515(9) 0.0227(3) Uani 1 1 d
H22 H 0.217(2) 0.5174(10) 0.4913(12) 0.028(4) Uiso 1 1 d
C23 C 0.07874(15) 0.45528(8) 0.41254(9) 0.0247(3) Uani 1 1 d
H23 H 0.021(2) 0.4925(10) 0.3862(13) 0.032(5) Uiso 1 1 d
C24 C 0.05234(15) 0.38738(8) 0.38880(9) 0.0244(3) Uani 1 1 d
H24 H -0.024(2) 0.3752(10) 0.3447(13) 0.034(5) Uiso 1 1 d
C25 C 0.14465(16) 0.33729(8) 0.42864(10) 0.0273(3) Uani 1 1 d
H25 H 0.126(2) 0.2893(11) 0.4152(13) 0.035(5) Uiso 1 1 d

loop_
_atom_site_aniso_label
_atom_site_aniso_U_11
_atom_site_aniso_U_22
_atom_site_aniso_U_33
_atom_site_aniso_U_23
_atom_site_aniso_U_13
_atom_site_aniso_U_12
P1 0.01955(15) 0.01792(15) 0.01622(15) 0.00132(11) -0.00189(11) -0.00083(11)
P2 0.01442(14) 0.01984(15) 0.01627(14) 0.00058(11) -0.00284(10) -0.00025(10)
P3 0.01507(14) 0.02072(15) 0.01506(14) 0.00218(11) -0.00231(10) -0.00062(11)
P4 0.01640(14) 0.01822(15) 0.01608(15) 0.00121(11) -0.00301(11) -0.00148(11)
P5 0.01504(14) 0.01943(15) 0.01442(14) 0.00096(10) -0.00259(10) -0.00079(10)
N1 0.0211(5) 0.0257(5) 0.0222(5) 0.0002(4) -0.0020(4) -0.0033(4)
N2 0.0267(6) 0.0244(6) 0.0236(5) -0.0003(4) 0.0014(4) 0.0022(4)
N3 0.0243(5) 0.0301(6) 0.0241(5) -0.0007(5) 0.0030(4) -0.0054(5)
N4 0.0228(6) 0.0283(6) 0.0277(6) 0.0060(5) -0.0046(4) 0.0023(4)
N5 0.0249(5) 0.0244(6) 0.0223(5) -0.0048(4) -0.0076(4) 0.0042(4)
C1 0.0190(6) 0.0228(6) 0.0178(6) 0.0011(5) 0.0008(4) -0.0057(5)
C2 0.0247(7) 0.0274(7) 0.0377(8) -0.0075(6) -0.0006(6) -0.0053(6)
C3 0.0311(8) 0.0392(8) 0.0393(8) -0.0161(7) -0.0022(6) -0.0114(6)
C4 0.0228(7) 0.0478(9) 0.0268(7) -0.0043(6) -0.0045(5) -0.0109(6)
C5 0.0210(6) 0.0343(7) 0.0261(7) 0.0026(6) -0.0021(5) -0.0033(6)
C6 0.0141(5) 0.0233(6) 0.0200(6) -0.0013(5) -0.0003(4) -0.0008(4)
C7 0.0254(6) 0.0321(7) 0.0219(6) -0.0019(5) -0.0034(5) 0.0037(5)
C8 0.0291(7) 0.0463(9) 0.0238(7) -0.0094(6) -0.0051(6) 0.0025(6)
C9 0.0284(7) 0.0329(8) 0.0347(8) -0.0138(6) 0.0044(6) -0.0040(6)
C10 0.0330(7) 0.0221(7) 0.0338(7) -0.0017(6) 0.0081(6) 0.0020(5)
C11 0.0184(6) 0.0263(6) 0.0166(5) 0.0044(5) -0.0034(4) -0.0026(5)
C12 0.0251(6) 0.0286(7) 0.0253(7) 0.0088(5) -0.0024(5) 0.0016(5)
C13 0.0339(8) 0.0296(8) 0.0313(7) 0.0146(6) -0.0042(6) -0.0025(6)
C14 0.0299(7) 0.0426(8) 0.0261(7) 0.0144(6) -0.0015(6) -0.0104(6)
C15 0.0260(7) 0.0418(8) 0.0231(7) 0.0008(6) 0.0041(5) -0.0065(6)
C16 0.0190(6) 0.0171(5) 0.0202(6) -0.0026(4) -0.0043(4) 0.0013(4)
C17 0.0231(6) 0.0264(6) 0.0210(6) -0.0017(5) -0.0017(5) 0.0034(5)
C18 0.0211(6) 0.0316(7) 0.0310(7) -0.0042(6) 0.0019(5) 0.0026(5)
C19 0.0196(6) 0.0326(7) 0.0394(8) -0.0011(6) -0.0067(6) 0.0047(5)
C20 0.0265(7) 0.0353(8) 0.0336(8) 0.0088(6) -0.0087(6) 0.0047(6)
C21 0.0156(5) 0.0236(6) 0.0139(5) 0.0006(4) -0.0009(4) -0.0015(4)
C22 0.0213(6) 0.0220(6) 0.0244(6) 0.0042(5) -0.0046(5) -0.0028(5)
C23 0.0202(6) 0.0295(7) 0.0239(6) 0.0070(5) -0.0049(5) 0.0007(5)
C24 0.0193(6) 0.0333(7) 0.0201(6) -0.0005(5) -0.0064(5) -0.0020(5)
C25 0.0281(7) 0.0272(7) 0.0257(7) -0.0070(5) -0.0097(5) 0.0005(5)

loop_
_atom_type_symbol
_atom_type_description
_atom_type_scat_dispersion_real
_atom_type_scat_dispersion_imag
_atom_type_scat_source
C C 0.0181 0.0091 'International Tables Vol C Tables 4.2.6.8 and 6.1.1.4'
H H 0.0000 0.0000 'International Tables Vol C Tables 4.2.6.8 and 6.1.1.4'
N N 0.0311 0.0180 'International Tables Vol C Tables 4.2.6.8 and 6.1.1.4'
P P 0.2955 0.4335 'International Tables Vol C Tables 4.2.6.8 and 6.1.1.4'

loop_
_exptl_crystal_face_index_h
_exptl_crystal_face_index_k
_exptl_crystal_face_index_l
_exptl_crystal_face_perp_dist
1 0 -1 0.0549
-1 0 1 0.0459
0 -1 0 0.0679
-2 4 8 0.0214
-5 4 -3 0.0588
2 7 7 0.0569
-3 5 -7 0.0825

loop_
_geom_angle_atom_site_label_1
_geom_angle_atom_site_label_2
_geom_angle_atom_site_label_3
_geom_angle
P5 P1 P2 97.140(16)
C1 P1 P2 101.50(4)
C1 P1 P5 98.42(4)
P3 P2 P1 97.254(16)
C6 P2 P1 95.30(4)
C6 P2 P3 102.66(4)
P2 P3 P4 95.597(15)
C11 P3 P2 97.32(4)
C11 P3 P4 100.70(4)
P5 P4 P3 102.272(16)
C16 P4 P3 97.34(4)
C16 P4 P5 100.19(4)
P1 P5 P4 106.780(16)
C21 P5 P1 100.82(4)
C21 P5 P4 100.03(4)
C5 N1 C1 117.76(12)
C10 N2 C6 117.65(12)
C15 N3 C11 117.08(13)
C16 N4 C20 117.23(13)
C21 N5 C25 117.01(11)
N1 C1 P1 118.42(9)
N1 C1 C2 122.89(12)
C2 C1 P1 118.63(10)
C1 C2 H2 120.3(11)
C1 C2 C3 118.56(14)
C3 C2 H2 121.2(11)
C2 C3 H3 118.9(14)
C4 C3 C2 118.76(14)
C4 C3 H3 122.4(14)
C3 C4 H4 122.4(12)
C3 C4 C5 118.76(13)
C5 C4 H4 118.8(12)
N1 C5 C4 123.21(14)
N1 C5 H5 117.4(12)
C4 C5 H5 119.4(12)
N2 C6 P2 112.41(9)
N2 C6 C7 122.68(12)
C7 C6 P2 124.90(10)
C6 C7 H7 118.7(12)
C8 C7 C6 118.50(14)
C8 C7 H7 122.8(12)
C7 C8 H8 119.6(13)
C9 C8 C7 119.12(14)
C9 C8 H8 121.3(13)
C8 C9 H9 122.2(13)
C10 C9 C8 118.42(14)
C10 C9 H9 119.4(13)
N2 C10 C9 123.56(14)
N2 C10 H10 116.8(13)
C9 C10 H10 119.7(13)
N3 C11 P3 114.15(10)
N3 C11 C12 123.00(12)
C12 C11 P3 122.54(10)
C11 C12 H12 118.1(12)
C13 C12 C11 118.75(14)
C13 C12 H12 123.1(12)
C12 C13 H13 121.6(13)
C14 C13 C12 118.76(14)
C14 C13 H13 119.6(13)
C13 C14 H14 122.6(14)
C13 C14 C15 118.58(13)
C15 C14 H14 118.8(14)
N3 C15 C14 123.81(14)
N3 C15 H15 115.5(11)
C14 C15 H15 120.7(11)
N4 C16 P4 112.36(10)
N4 C16 C17 122.81(12)
C17 C16 P4 124.69(10)
C16 C17 H17 119.6(12)
C16 C17 C18 119.11(13)
C18 C17 H17 121.3(12)
C17 C18 H18 121.0(12)
C19 C18 C17 118.45(14)
C19 C18 H18 120.5(12)
C18 C19 H19 122.2(13)
C18 C19 C20 118.61(13)
C20 C19 H19 119.1(13)
N4 C20 C19 123.76(14)
N4 C20 H20 115.8(12)
C19 C20 H20 120.3(12)
N5 C21 P5 115.36(9)
N5 C21 C22 122.56(11)
C22 C21 P5 121.51(10)
C21 C22 H22 120.5(11)
C23 C22 C21 118.89(12)
C23 C22 H22 120.5(11)
C22 C23 H23 118.7(11)
C24 C23 C22 119.28(12)
C24 C23 H23 122.0(11)
C23 C24 H24 121.3(12)
C23 C24 C25 117.93(12)
C25 C24 H24 120.7(12)
N5 C25 C24 124.30(13)
N5 C25 H25 116.0(11)
C24 C25 H25 119.7(12)

loop_
_geom_bond_atom_site_label_1
_geom_bond_atom_site_label_2
_geom_bond_distance
P1 P2 2.2223(4)
P1 P5 2.2005(4)
P1 C1 1.8484(13)
P2 P3 2.2200(4)
P2 C6 1.8474(13)
P3 P4 2.2200(4)
P3 C11 1.8400(13)
P4 P5 2.2078(4)
P4 C16 1.8461(12)
P5 C21 1.8475(12)
N1 C1 1.3407(18)
N1 C5 1.3394(18)
N2 C6 1.3439(17)
N2 C10 1.3380(19)
N3 C11 1.3453(18)
N3 C15 1.3433(19)
N4 C16 1.3410(17)
N4 C20 1.3427(19)
N5 C21 1.3412(17)
N5 C25 1.3468(17)
C1 C2 1.3919(19)
C2 H2 0.96(2)
C2 C3 1.392(2)
C3 H3 0.94(2)
C3 C4 1.383(3)
C4 H4 0.93(2)
C4 C5 1.387(2)
C5 H5 0.94(2)
C6 C7 1.3955(18)
C7 H7 0.94(2)
C7 C8 1.387(2)
C8 H8 0.97(2)
C8 C9 1.385(2)
C9 H9 0.94(2)
C9 C10 1.384(2)
C10 H10 0.91(2)
C11 C12 1.394(2)
C12 H12 0.93(2)
C12 C13 1.390(2)
C13 H13 0.94(2)
C13 C14 1.384(2)
C14 H14 0.94(2)
C14 C15 1.386(2)
C15 H15 0.930(19)
C16 C17 1.3890(19)
C17 H17 0.95(2)
C17 C18 1.3926(19)
C18 H18 0.924(19)
C18 C19 1.381(2)
C19 H19 0.95(2)
C19 C20 1.385(2)
C20 H20 0.98(2)
C21 C22 1.3932(18)
C22 H22 0.948(19)
C22 C23 1.3902(18)
C23 H23 0.96(2)
C23 C24 1.375(2)
C24 H24 0.95(2)
C24 C25 1.383(2)
C25 H25 0.96(2)

loop_
_geom_torsion_atom_site_label_1
_geom_torsion_atom_site_label_2
_geom_torsion_atom_site_label_3
_geom_torsion_atom_site_label_4
_geom_torsion
P1 P2 C6 N2 55.76(9)
P1 P2 C6 C7 -125.64(11)
P1 P5 C21 N5 -152.71(9)
P1 P5 C21 C22 35.66(11)
P1 C1 C2 C3 174.41(12)
P2 P1 C1 N1 84.24(10)
P2 P1 C1 C2 -92.92(11)
P2 P3 C11 N3 -42.72(9)
P2 P3 C11 C12 143.51(11)
P2 C6 C7 C8 179.12(11)
P3 P2 C6 N2 154.44(8)
P3 P2 C6 C7 -26.97(12)
P3 P4 C16 N4 55.20(10)
P3 P4 C16 C17 -129.02(11)
P3 C11 C12 C13 174.71(10)
P4 P3 C11 N3 -139.86(9)
P4 P3 C11 C12 46.37(11)
P4 P5 C21 N5 -43.31(10)
P4 P5 C21 C22 145.07(10)
P4 C16 C17 C18 -176.97(10)
P5 P1 C1 N1 -14.87(10)
P5 P1 C1 C2 167.97(10)
P5 P4 C16 N4 159.13(9)
P5 P4 C16 C17 -25.08(12)
P5 C21 C22 C23 170.02(10)
N1 C1 C2 C3 -2.6(2)
N2 C6 C7 C8 -2.4(2)
N3 C11 C12 C13 1.5(2)
N4 C16 C17 C18 -1.6(2)
N5 C21 C22 C23 -1.0(2)
C1 N1 C5 C4 0.2(2)
C1 C2 C3 C4 1.2(2)
C2 C3 C4 C5 0.7(2)
C3 C4 C5 N1 -1.5(2)
C5 N1 C1 P1 -175.11(10)
C5 N1 C1 C2 1.9(2)
C6 N2 C10 C9 -0.3(2)
C6 C7 C8 C9 0.2(2)
C7 C8 C9 C10 1.8(2)
C8 C9 C10 N2 -1.8(2)
C10 N2 C6 P2 -178.92(10)
C10 N2 C6 C7 2.5(2)
C11 N3 C15 C14 -0.4(2)
C11 C12 C13 C14 -1.7(2)
C12 C13 C14 C15 0.9(2)
C13 C14 C15 N3 0.2(2)
C15 N3 C11 P3 -174.17(10)
C15 N3 C11 C12 -0.43(19)
C16 N4 C20 C19 -0.2(2)
C16 C17 C18 C19 0.4(2)
C17 C18 C19 C20 0.8(2)
C18 C19 C20 N4 -0.9(2)
C20 N4 C16 P4 177.39(11)
C20 N4 C16 C17 1.5(2)
C21 N5 C25 C24 1.2(2)
C21 C22 C23 C24 1.2(2)
C22 C23 C24 C25 -0.2(2)
C23 C24 C25 N5 -1.0(2)
C25 N5 C21 P5 -171.67(10)
C25 N5 C21 C22 -0.1(2)

loop_
_exptl_oxdiff_crystal_face_indexfrac_h
_exptl_oxdiff_crystal_face_indexfrac_k
_exptl_oxdiff_crystal_face_indexfrac_l
_exptl_oxdiff_crystal_face_x
_exptl_oxdiff_crystal_face_y
_exptl_oxdiff_crystal_face_z
0.9997 -0.0003 -1.0006 -0.1408 0.1258 -0.0638
-0.9997 0.0003 1.0006 0.1408 -0.1258 0.0638
-0.0000 -1.0001 0.0001 -0.0184 -0.0504 -0.0589
-1.9975 4.0047 7.9998 0.9410 0.0001 0.1369
-5.0004 3.9971 -2.9962 -0.0033 -0.4941 0.8557
2.0020 7.0055 6.9966 0.7260 0.6797 -0.0546
-3.0016 4.9953 -6.9973 -0.4617 -0.2086 0.8624
